data_4324834
loop_
_publ_author_name
'Subhas Samanta'
'Sreebrata Goswami'

_publ_section_title
;
 Tuning of the o-Carom-N Bond-Formation Reactivity of Aniline Using
 Ruthenium(II) Templates
;
_journal_name_full 'Inorganic Chemistry'
_journal_page_first 3171
_journal_page_last 3173
_journal_paper_doi 10.1021/ic101868w
_journal_volume 50
_journal_year 2011
_chemical_formula_moiety 'C44 H28 Cl10 N6 Ru2'
_chemical_formula_sum 'C44 H28 Cl10 N6 Ru2'
_chemical_formula_weight 1197.36
_chemical_name_systematic
;
 ?
;
_space_group_IT_number 2
_symmetry_cell_setting triclinic
_symmetry_space_group_name_Hall '-P 1'
_symmetry_space_group_name_H-M 'P -1'
_atom_sites_solution_hydrogens geom
_atom_sites_solution_primary direct
_atom_sites_solution_secondary difmap
_audit_creation_method SHELXL-97
_cell_angle_alpha 81.5150(10)
_cell_angle_beta 85.2310(10)
_cell_angle_gamma 85.6040(10)
_cell_formula_units_Z 1
_cell_length_a 9.4064(5)
_cell_length_b 10.2603(5)
_cell_length_c 12.5756(9)
_cell_measurement_reflns_used 15586
_cell_measurement_temperature 293(2)
_cell_measurement_theta_max 26.26
_cell_measurement_theta_min 1.64
_cell_volume 1193.71(12)
_computing_cell_refinement 'BRUKER AXS SMART 3'
_computing_data_collection 'BRUKER AXS SMART 3'
_computing_data_reduction 'BRUKER AXS SAINT'
_computing_molecular_graphics 'BRUKER SHELXLTL'
_computing_publication_material 'MERCURY 1.4'
_computing_structure_refinement 'SHELXL-97 (Sheldrick, 1997)'
_computing_structure_solution 'SHELXS-97 (Sheldrick, 1990)'
_diffrn_ambient_temperature 293(2)
_diffrn_measured_fraction_theta_full 0.995
_diffrn_measured_fraction_theta_max 0.995
_diffrn_measurement_device_type 'CCD AREA DETECTOR'
_diffrn_measurement_method 'PHI AND OMEGA SCAN'
_diffrn_radiation_monochromator graphite
_diffrn_radiation_source 'fine-focus sealed tube'
_diffrn_radiation_type MoK\a
_diffrn_radiation_wavelength 0.71073
_diffrn_reflns_av_R_equivalents 0.0138
_diffrn_reflns_av_sigmaI/netI 0.0709
_diffrn_reflns_limit_h_max 11
_diffrn_reflns_limit_h_min -11
_diffrn_reflns_limit_k_max 12
_diffrn_reflns_limit_k_min -12
_diffrn_reflns_limit_l_max 15
_diffrn_reflns_limit_l_min -15
_diffrn_reflns_number 15586
_diffrn_reflns_theta_full 26.26
_diffrn_reflns_theta_max 26.26
_diffrn_reflns_theta_min 1.64
_exptl_absorpt_coefficient_mu 1.232
_exptl_absorpt_correction_T_max 0.8764
_exptl_absorpt_correction_T_min 0.8563
_exptl_absorpt_correction_type multi-scan
_exptl_absorpt_process_details SADABS
_exptl_crystal_colour Black
_exptl_crystal_density_diffrn 1.666
_exptl_crystal_description Block
_exptl_crystal_F_000 592
_exptl_crystal_size_max 0.13
_exptl_crystal_size_mid 0.11
_exptl_crystal_size_min 0.11
_refine_diff_density_max 1.799
_refine_diff_density_min -0.692
_refine_diff_density_rms 0.092
_refine_ls_extinction_method none
_refine_ls_goodness_of_fit_ref 1.142
_refine_ls_hydrogen_treatment constr
_refine_ls_matrix_type full
_refine_ls_number_parameters 260
_refine_ls_number_reflns 4810
_refine_ls_number_restraints 0
_refine_ls_restrained_S_all 1.142
_refine_ls_R_factor_all 0.0328
_refine_ls_R_factor_gt 0.0317
_refine_ls_shift/su_max 0.001
_refine_ls_shift/su_mean 0.000
_refine_ls_structure_factor_coef Fsqd
_refine_ls_weighting_details 'calc w=1/[\s^2^(Fo^2^)+(0.0488P)^2^+0.5827P] where P=(Fo^2^+2Fc^2^)/3'
_refine_ls_weighting_scheme calc
_refine_ls_wR_factor_gt 0.0918
_refine_ls_wR_factor_ref 0.1119
_reflns_number_gt 4710
_reflns_number_total 4810
_reflns_threshold_expression >2sigma(I)
_cod_data_source_file ic101868w_si_003_3.cif
_cod_data_source_block 3
_cod_database_code 4324834

loop_
_symmetry_equiv_pos_as_xyz
'x, y, z'
'-x, -y, -z'

loop_
_atom_site_label
_atom_site_type_symbol
_atom_site_fract_x
_atom_site_fract_y
_atom_site_fract_z
_atom_site_U_iso_or_equiv
_atom_site_adp_type
_atom_site_occupancy
_atom_site_symmetry_multiplicity
_atom_site_calc_flag
_atom_site_refinement_flags
Ru1 Ru 0.47521(2) 0.04320(2) 0.634691(15) 0.02458(14) Uani 1 1 d .
Cl1 Cl 0.50999(8) -0.18579(7) 0.70270(6) 0.0323(2) Uani 1 1 d .
Cl2 Cl 0.67311(7) 0.00923(7) 0.50208(6) 0.0286(2) Uani 1 1 d .
Cl3 Cl 0.74289(10) 0.19396(9) 0.91751(7) 0.0505(3) Uani 1 1 d .
Cl4 Cl 0.10593(9) 0.26123(9) 0.63209(8) 0.0534(3) Uani 1 1 d .
Cl5 Cl 0.39989(12) 0.41653(10) 0.72866(8) 0.0654(3) Uani 1 1 d .
N1 N 0.5809(3) 0.0970(2) 0.74643(18) 0.0263(5) Uani 1 1 d .
H1N1 H 0.6718 0.1042 0.7375 0.032 Uiso 1 1 calc R
N2 N 0.3201(2) 0.0652(2) 0.74928(19) 0.0259(5) Uani 1 1 d .
N3 N 0.4544(2) 0.2415(2) 0.55089(19) 0.0298(6) Uani 1 1 d .
H1N3 H 0.4541 0.2367 0.4800 0.036 Uiso 1 1 calc R
H2N3 H 0.3684 0.2778 0.5718 0.036 Uiso 1 1 calc R
C1 C 0.5071(3) 0.1220(3) 0.8371(2) 0.0277(6) Uani 1 1 d .
C2 C 0.5621(3) 0.1658(3) 0.9267(2) 0.0363(7) Uani 1 1 d .
C3 C 0.4749(4) 0.1854(3) 1.0151(3) 0.0463(9) Uani 1 1 d .
H3 H 0.5114 0.2133 1.0738 0.056 Uiso 1 1 calc R
C4 C 0.3253(4) 0.1628(3) 1.0172(3) 0.0451(9) Uani 1 1 d .
H4 H 0.2664 0.1759 1.0784 0.054 Uiso 1 1 calc R
C5 C 0.2677(3) 0.1232(3) 0.9334(2) 0.0347(7) Uani 1 1 d .
H5 H 0.1705 0.1104 0.9368 0.042 Uiso 1 1 calc R
C6 C 0.3572(3) 0.1013(3) 0.8400(2) 0.0293(6) Uani 1 1 d .
C7 C 0.1797(3) 0.0207(3) 0.7419(2) 0.0297(6) Uani 1 1 d .
C8 C 0.1490(3) -0.1063(3) 0.7873(2) 0.0375(7) Uani 1 1 d .
H8 H 0.2157 -0.1590 0.8277 0.045 Uiso 1 1 calc R
C9 C 0.0211(4) -0.1550(4) 0.7733(3) 0.0479(9) Uani 1 1 d .
H9 H 0.0004 -0.2394 0.8060 0.057 Uiso 1 1 calc R
C10 C -0.0769(3) -0.0788(3) 0.7106(3) 0.0427(8) Uani 1 1 d .
H10 H -0.1617 -0.1135 0.6985 0.051 Uiso 1 1 calc R
C11 C -0.0495(3) 0.0483(3) 0.6661(3) 0.0413(8) Uani 1 1 d .
H11 H -0.1152 0.0998 0.6238 0.050 Uiso 1 1 calc R
C12 C 0.0769(3) 0.0986(3) 0.6848(2) 0.0349(7) Uani 1 1 d .
C13 C 0.5614(3) 0.3313(3) 0.5643(3) 0.0358(7) Uani 1 1 d .
C14 C 0.5471(4) 0.4115(3) 0.6442(3) 0.0501(9) Uani 1 1 d .
C15 C 0.6554(6) 0.4933(3) 0.6556(4) 0.0708(14) Uani 1 1 d .
H15 H 0.6453 0.5466 0.7099 0.085 Uiso 1 1 calc R
C16 C 0.7764(5) 0.4951(4) 0.5871(5) 0.0722(14) Uani 1 1 d .
H16 H 0.8493 0.5479 0.5962 0.087 Uiso 1 1 calc R
C17 C 0.7900(4) 0.4209(4) 0.5070(4) 0.0653(12) Uani 1 1 d .
H17 H 0.8711 0.4253 0.4593 0.078 Uiso 1 1 calc R
C18 C 0.6841(4) 0.3371(3) 0.4941(3) 0.0466(9) Uani 1 1 d .
H18 H 0.6956 0.2854 0.4388 0.056 Uiso 1 1 calc R
C19 C 0.3172(19) 0.5075(17) 0.9947(13) 0.290(7) Uiso 1 1 d .
C20 C 0.1387(9) 0.4986(7) 0.9934(6) 0.126(2) Uiso 1 1 d .
C21 C 0.0680(9) 0.5287(8) 1.0961(7) 0.135(2) Uiso 1 1 d .
C22 C 0.0802(9) 0.4772(8) 0.9002(7) 0.139(3) Uiso 1 1 d .

loop_
_atom_site_aniso_label
_atom_site_aniso_U_11
_atom_site_aniso_U_22
_atom_site_aniso_U_33
_atom_site_aniso_U_23
_atom_site_aniso_U_13
_atom_site_aniso_U_12
Ru1 0.0211(2) 0.0363(2) 0.0168(2) -0.00386(14) -0.00406(14) -0.00190(14)
Cl1 0.0368(4) 0.0382(4) 0.0216(4) -0.0014(3) -0.0072(3) -0.0010(3)
Cl2 0.0218(4) 0.0432(4) 0.0218(4) -0.0057(3) -0.0039(3) -0.0031(3)
Cl3 0.0494(5) 0.0720(6) 0.0349(5) -0.0064(4) -0.0139(4) -0.0258(4)
Cl4 0.0317(5) 0.0471(5) 0.0750(7) 0.0128(4) -0.0088(4) 0.0030(4)
Cl5 0.0789(7) 0.0594(6) 0.0563(6) -0.0084(5) -0.0012(5) 0.0018(5)
N1 0.0217(13) 0.0403(14) 0.0178(12) -0.0023(10) -0.0075(10) -0.0056(10)
N2 0.0237(13) 0.0348(13) 0.0199(12) -0.0042(10) -0.0051(10) -0.0017(10)
N3 0.0233(13) 0.0445(15) 0.0206(12) -0.0017(11) -0.0037(10) 0.0013(11)
C1 0.0293(15) 0.0309(15) 0.0225(15) -0.0021(11) -0.0014(12) -0.0026(11)
C2 0.0424(18) 0.0413(17) 0.0277(17) -0.0034(13) -0.0142(14) -0.0086(14)
C3 0.067(3) 0.054(2) 0.0203(17) -0.0106(14) -0.0031(16) -0.0128(18)
C4 0.056(2) 0.053(2) 0.0258(17) -0.0103(15) 0.0089(16) -0.0035(17)
C5 0.0333(17) 0.0470(18) 0.0234(15) -0.0063(13) 0.0050(13) -0.0044(13)
C6 0.0328(16) 0.0311(15) 0.0228(15) -0.0006(11) -0.0030(12) 0.0001(12)
C7 0.0267(15) 0.0436(17) 0.0183(14) -0.0052(12) 0.0038(11) -0.0035(12)
C8 0.0284(16) 0.0501(19) 0.0327(17) 0.0031(14) -0.0070(13) -0.0067(13)
C9 0.045(2) 0.055(2) 0.043(2) -0.0011(16) -0.0011(16) -0.0149(17)
C10 0.0235(16) 0.061(2) 0.045(2) -0.0058(16) -0.0024(14) -0.0091(15)
C11 0.0298(17) 0.060(2) 0.0333(17) -0.0015(15) -0.0061(14) -0.0044(15)
C12 0.0292(16) 0.0440(17) 0.0297(16) -0.0011(13) -0.0009(13) -0.0002(13)
C13 0.0348(17) 0.0330(16) 0.0384(18) 0.0048(13) -0.0153(14) 0.0002(13)
C14 0.071(3) 0.0355(18) 0.043(2) -0.0008(15) -0.0236(19) 0.0119(17)
C15 0.112(4) 0.0320(19) 0.076(3) -0.0094(19) -0.065(3) 0.010(2)
C16 0.065(3) 0.050(2) 0.107(4) 0.002(3) -0.050(3) -0.010(2)
C17 0.047(2) 0.048(2) 0.097(3) 0.019(2) -0.024(2) -0.0140(18)
C18 0.041(2) 0.0429(19) 0.052(2) 0.0104(16) -0.0104(17) -0.0008(15)

loop_
_atom_type_symbol
_atom_type_description
_atom_type_scat_dispersion_real
_atom_type_scat_dispersion_imag
_atom_type_scat_source
C C 0.0033 0.0016 'International Tables Vol C Tables 4.2.6.8 and 6.1.1.4'
H H 0.0000 0.0000 'International Tables Vol C Tables 4.2.6.8 and 6.1.1.4'
N N 0.0061 0.0033 'International Tables Vol C Tables 4.2.6.8 and 6.1.1.4'
Cl Cl 0.1484 0.1585 'International Tables Vol C Tables 4.2.6.8 and 6.1.1.4'
Ru Ru -1.2594 0.8363 'International Tables Vol C Tables 4.2.6.8 and 6.1.1.4'

loop_
_geom_angle_atom_site_label_1
_geom_angle_atom_site_label_2
_geom_angle_atom_site_label_3
_geom_angle
_geom_angle_site_symmetry_1
_geom_angle_site_symmetry_3
N1 Ru1 N2 78.60(10) . .
N1 Ru1 N3 92.45(9) . .
N2 Ru1 N3 96.75(9) . .
N1 Ru1 Cl1 92.99(7) . .
N2 Ru1 Cl1 90.52(7) . .
N3 Ru1 Cl1 171.66(7) . .
N1 Ru1 Cl2 99.21(7) . .
N2 Ru1 Cl2 176.80(7) . .
N3 Ru1 Cl2 85.65(7) . .
Cl1 Ru1 Cl2 87.25(3) . .
N1 Ru1 Cl2 175.05(7) . 2_656
N2 Ru1 Cl2 97.79(7) . 2_656
N3 Ru1 Cl2 84.56(7) . 2_656
Cl1 Ru1 Cl2 90.43(3) . 2_656
Cl2 Ru1 Cl2 84.53(2) . 2_656
Ru1 Cl2 Ru1 95.47(2) . 2_656
C1 N1 Ru1 117.52(19) . .
C1 N1 H1N1 121.2 . .
Ru1 N1 H1N1 121.2 . .
C6 N2 C7 121.2(2) . .
C6 N2 Ru1 117.05(19) . .
C7 N2 Ru1 120.83(17) . .
C13 N3 Ru1 117.87(17) . .
C13 N3 H1N3 107.8 . .
Ru1 N3 H1N3 107.8 . .
C13 N3 H2N3 107.8 . .
Ru1 N3 H2N3 107.8 . .
H1N3 N3 H2N3 107.2 . .
N1 C1 C2 126.6(3) . .
N1 C1 C6 114.0(2) . .
C2 C1 C6 119.4(3) . .
C3 C2 C1 120.5(3) . .
C3 C2 Cl3 122.0(2) . .
C1 C2 Cl3 117.6(2) . .
C2 C3 C4 119.5(3) . .
C2 C3 H3 120.3 . .
C4 C3 H3 120.3 . .
C5 C4 C3 122.3(3) . .
C5 C4 H4 118.9 . .
C3 C4 H4 118.9 . .
C4 C5 C6 119.3(3) . .
C4 C5 H5 120.3 . .
C6 C5 H5 120.3 . .
N2 C6 C5 128.1(3) . .
N2 C6 C1 112.8(2) . .
C5 C6 C1 119.1(3) . .
C8 C7 C12 118.5(3) . .
C8 C7 N2 119.5(3) . .
C12 C7 N2 121.8(3) . .
C9 C8 C7 120.7(3) . .
C9 C8 H8 119.7 . .
C7 C8 H8 119.7 . .
C8 C9 C10 120.1(3) . .
C8 C9 H9 120.0 . .
C10 C9 H9 120.0 . .
C11 C10 C9 120.2(3) . .
C11 C10 H10 119.9 . .
C9 C10 H10 119.9 . .
C10 C11 C12 119.3(3) . .
C10 C11 H11 120.4 . .
C12 C11 H11 120.4 . .
C11 C12 C7 121.1(3) . .
C11 C12 Cl4 118.3(2) . .
C7 C12 Cl4 120.5(2) . .
C14 C13 C18 118.2(3) . .
C14 C13 N3 122.8(3) . .
C18 C13 N3 118.9(3) . .
C13 C14 C15 120.5(4) . .
C13 C14 Cl5 121.7(3) . .
C15 C14 Cl5 117.9(3) . .
C16 C15 C14 120.1(4) . .
C16 C15 H15 119.9 . .
C14 C15 H15 119.9 . .
C17 C16 C15 120.2(4) . .
C17 C16 H16 119.9 . .
C15 C16 H16 119.9 . .
C16 C17 C18 121.0(4) . .
C16 C17 H17 119.5 . .
C18 C17 H17 119.5 . .
C13 C18 C17 119.9(4) . .
C13 C18 H18 120.0 . .
C17 C18 H18 120.0 . .
C22 C20 C21 130.0(8) . .
C22 C20 C19 120.1(9) . .
C21 C20 C19 109.7(9) . .
C22 C21 C20 112.3(7) 2_567 .
C20 C22 C21 117.4(8) . 2_567

loop_
_geom_bond_atom_site_label_1
_geom_bond_atom_site_label_2
_geom_bond_distance
_geom_bond_site_symmetry_2
Ru1 N1 1.953(2) .
Ru1 N2 1.988(2) .
Ru1 N3 2.152(2) .
Ru1 Cl1 2.3863(8) .
Ru1 Cl2 2.4338(7) .
Ru1 Cl2 2.4457(7) 2_656
Cl2 Ru1 2.4457(7) 2_656
Cl3 C2 1.738(3) .
Cl4 C12 1.735(3) .
Cl5 C14 1.676(4) .
N1 C1 1.333(4) .
N1 H1N1 0.8600 .
N2 C6 1.330(4) .
N2 C7 1.444(4) .
N3 C13 1.451(4) .
N3 H1N3 0.9000 .
N3 H2N3 0.9000 .
C1 C2 1.422(4) .
C1 C6 1.438(4) .
C2 C3 1.355(5) .
C3 C4 1.442(5) .
C3 H3 0.9300 .
C4 C5 1.350(5) .
C4 H4 0.9300 .
C5 C6 1.424(4) .
C5 H5 0.9300 .
C7 C8 1.385(4) .
C7 C12 1.385(4) .
C8 C9 1.371(4) .
C8 H8 0.9300 .
C9 C10 1.383(5) .
C9 H9 0.9300 .
C10 C11 1.376(5) .
C10 H10 0.9300 .
C11 C12 1.382(4) .
C11 H11 0.9300 .
C13 C14 1.382(5) .
C13 C18 1.393(5) .
C14 C15 1.397(6) .
C15 C16 1.368(7) .
C15 H15 0.9300 .
C16 C17 1.342(7) .
C16 H16 0.9300 .
C17 C18 1.399(5) .
C17 H17 0.9300 .
C18 H18 0.9300 .
C19 C20 1.690(18) .
C20 C22 1.388(11) .
C20 C21 1.466(10) .
C21 C22 1.397(10) 2_567
C22 C21 1.397(10) 2_567
